data_7233948
loop_
_publ_author_name
'Mikkel A. Christensen'
'Christian R. Parker'
'Thomas Just Sorensen'
'Sebastian de Graaf'
'Thorbjorn J. Morsing'
'Theis Brock-Nannestad'
'Jesper Bendix'
'Michael M. Haley'
'Peter Rapta'
'Andrey Danilov'
'Sergey Kubatkin'
'Ole Hammerich'
'Mogens Brondsted Nielsen'

_publ_section_title
;
 Mixed valence radical cations and intermolecular complexes derived from
 indenofluorene-extended tetrathiafulvalenes
;
_journal_name_full 'Journal of Materials Chemistry C'
_journal_page_first 10428
_journal_page_last 10438
_journal_paper_doi 10.1039/C4TC02178A
_journal_volume 2
_journal_year 2014
_chemical_formula_moiety '(C34 H30 S8), 1.5(B F4)'
_chemical_formula_sum 'C34 H30 B1.5 F6 S8'
_chemical_formula_weight 825.37
_space_group_crystal_system triclinic
_space_group_IT_number 2
_space_group_name_Hall '-P 1'
_space_group_name_H-M_alt 'P -1'
_symmetry_Int_Tables_number 2
_cell_angle_alpha 115.025(3)
_cell_angle_beta 92.031(4)
_cell_angle_gamma 96.727(4)
_cell_formula_units_Z 2
_cell_length_a 7.3803(8)
_cell_length_b 15.8329(15)
_cell_length_c 16.5567(15)
_cell_measurement_temperature 122(2)
_cell_volume 1733.2(3)
_computing_molecular_graphics 'Olex2 (Dolomanov et al., 2009)'
_computing_publication_material 'Olex2 (Dolomanov et al., 2009)'
_computing_structure_refinement 'olex2.refine (Bourhis et al., 2013)'
_diffrn_ambient_temperature 122(2)
_diffrn_measured_fraction_theta_full 0.9984
_diffrn_measured_fraction_theta_max 0.9984
_diffrn_radiation_type 'Mo K\a'
_diffrn_radiation_wavelength 0.71073
_diffrn_reflns_av_R_equivalents 0.1297
_diffrn_reflns_av_unetI/netI 0.1483
_diffrn_reflns_limit_h_max 8
_diffrn_reflns_limit_h_min -8
_diffrn_reflns_limit_k_max 18
_diffrn_reflns_limit_k_min -18
_diffrn_reflns_limit_l_max 19
_diffrn_reflns_limit_l_min -19
_diffrn_reflns_number 16846
_diffrn_reflns_theta_full 25.0262
_diffrn_reflns_theta_max 25.03
_diffrn_reflns_theta_min 2.48
_exptl_absorpt_coefficient_mu 0.575
_exptl_crystal_density_diffrn 1.5814
_exptl_crystal_F_000 849.3729
_exptl_crystal_size_max 0.815
_exptl_crystal_size_mid 0.041
_exptl_crystal_size_min 0.033
_refine_diff_density_max 2.1537
_refine_diff_density_min -1.1388
_refine_diff_density_rms 0.2413
_refine_ls_d_res_high 0.8400
_refine_ls_d_res_low 8.2270
_refine_ls_goodness_of_fit_ref 1.0575
_refine_ls_hydrogen_treatment refall
_refine_ls_matrix_type full
_refine_ls_number_constraints 73
_refine_ls_number_parameters 501
_refine_ls_number_reflns 6108
_refine_ls_number_restraints 10
_refine_ls_restrained_S_all 1.0566
_refine_ls_R_factor_all 0.1418
_refine_ls_R_factor_gt 0.0804
_refine_ls_shift/su_max 0.0002
_refine_ls_shift/su_mean 0.0000
_refine_ls_structure_factor_coef Fsqd
_refine_ls_weighting_details 'w=1/[\s^2^(Fo^2^)+(0.1208P)^2^] where P=(Fo^2^+2Fc^2^)/3'
_refine_ls_weighting_scheme calc
_refine_ls_wR_factor_gt 0.1980
_refine_ls_wR_factor_ref 0.2365
_reflns_Friedel_coverage 0.0
_reflns_limit_h_max 8
_reflns_limit_h_min -8
_reflns_limit_k_max 16
_reflns_limit_k_min -18
_reflns_limit_l_max 19
_reflns_limit_l_min 0
_reflns_number_gt 3698
_reflns_number_total 6108
_reflns_threshold_expression I>=2u(I)
_cod_data_source_file 1000002.cif
_cod_data_source_block PCOD1000002
_cod_database_code 7233948

loop_
_space_group_symop_id
_space_group_symop_operation_xyz
1 x,y,z
2 -x,-y,-z

loop_
_atom_site_label
_atom_site_type_symbol
_atom_site_fract_x
_atom_site_fract_y
_atom_site_fract_z
_atom_site_U_iso_or_equiv
_atom_site_adp_type
_atom_site_occupancy
_atom_site_refinement_flags_posn
_atom_site_disorder_group
S5 S 0.2212(3) 0.02314(12) 0.37449(12) 0.0283(5) Uani 1.000000 . .
S7 S 0.1418(2) 0.22372(11) 0.44671(11) 0.0210(4) Uani 1.000000 . .
S8 S 0.2214(2) 0.25679(12) 0.62865(12) 0.0241(4) Uani 1.000000 . .
S6 S 0.2966(3) 0.05856(13) 0.57963(13) 0.0361(5) Uani 1.000000 . .
S2 S 0.8869(3) 0.88076(13) 0.92661(13) 0.0341(5) Uani 1.000000 . .
S3 S 0.7335(2) 0.70717(12) 0.76254(11) 0.0217(4) Uani 1.000000 . .
S4 S 0.8038(2) 0.57911(12) 0.83784(11) 0.0219(4) Uani 1.000000 . .
S1 S 0.9735(3) 0.73488(14) 1.01400(13) 0.0406(6) Uani 1.000000 . .
F1 F 0.1401(7) 0.8266(4) 0.7237(5) 0.081(2) Uani 1.000000 . .
F2 F 0.4412(6) 0.8203(3) 0.7170(3) 0.0427(12) Uani 1.000000 . .
F3 F 0.2877(11) 0.9068(5) 0.6632(5) 0.097(2) Uani 1.000000 . .
F4 F 0.3496(12) 0.9569(5) 0.8026(6) 0.149(4) Uani 1.000000 . .
C34 C 0.1958(15) -0.0409(7) 0.1963(6) 0.059(3) Uani 1.000000 . .
H34a H 0.3226(15) -0.0492(7) 0.1933(6) 0.089(4) Uiso 1.000000 R .
H34b H 0.1259(15) -0.0945(7) 0.1993(6) 0.089(4) Uiso 1.000000 R .
H34c H 0.1516(15) -0.0351(7) 0.1439(6) 0.089(4) Uiso 1.000000 R .
C33 C 0.1760(11) 0.0462(5) 0.2779(5) 0.0325(19) Uani 1.000000 . .
H33a H 0.0531(11) 0.0617(5) 0.2761(5) 0.039(2) Uiso 1.000000 R .
H33b H 0.2625(11) 0.0989(5) 0.2810(5) 0.039(2) Uiso 1.000000 R .
C32 C 0.2020(9) 0.1296(4) 0.4625(5) 0.0208(15) Uani 1.000000 . .
C30 C 0.1624(9) 0.3027(4) 0.5558(4) 0.0165(14) Uani 1.000000 . .
C26 C 0.1354(8) 0.3966(4) 0.5853(4) 0.0153(14) Uani 1.000000 . .
C27 C 0.0616(8) 0.4395(4) 0.5325(4) 0.0128(13) Uani 1.000000 . .
C28 C 0.0725(8) 0.5386(4) 0.5881(4) 0.0129(13) Uani 1.000000 . .
C29 C -0.0150(8) 0.4011(4) 0.4439(4) 0.0122(13) Uani 1.000000 . .
H29 H -0.0266(8) 0.3367(4) 0.4077(4) 0.0147(16) Uiso 1.000000 R .
C31 C 0.2349(9) 0.1457(5) 0.5505(5) 0.0242(17) Uani 1.000000 . .
C24 C 0.1881(8) 0.4731(4) 0.6783(4) 0.0174(14) Uani 1.000000 . .
C25 C 0.2662(9) 0.4730(5) 0.7552(4) 0.0221(16) Uani 1.000000 . .
H25 H 0.2889(9) 0.4170(5) 0.7564(4) 0.0265(19) Uiso 1.000000 R .
C20 C 0.3096(9) 0.5567(5) 0.8297(5) 0.0287(18) Uani 1.000000 . .
H20 H 0.3624(9) 0.5570(5) 0.8817(5) 0.034(2) Uiso 1.000000 R .
C21 C 0.2771(10) 0.6406(5) 0.8296(5) 0.0281(17) Uani 1.000000 . .
H21 H 0.3074(10) 0.6963(5) 0.8814(5) 0.034(2) Uiso 1.000000 R .
C22 C 0.1998(9) 0.6427(5) 0.7531(4) 0.0204(15) Uani 1.000000 . .
H22 H 0.1796(9) 0.6993(5) 0.7525(4) 0.0244(18) Uiso 1.000000 R .
C23 C 0.1539(9) 0.5587(5) 0.6781(4) 0.0165(14) Uani 1.000000 . .
C7 C 0.8335(9) 0.7585(5) 0.8718(4) 0.0212(15) Uani 1.000000 . .
C9 C 0.7196(8) 0.5921(4) 0.7453(4) 0.0148(14) Uani 1.000000 . .
C10 C 0.6552(9) 0.5148(4) 0.6656(4) 0.0168(14) Uani 1.000000 . .
C18 C 0.5754(8) 0.5185(4) 0.5857(4) 0.0145(14) Uani 1.000000 . .
C17 C 0.5505(8) 0.4262(4) 0.5140(4) 0.0143(14) Uani 1.000000 . .
C19 C 0.5209(8) 0.5947(4) 0.5710(4) 0.0161(14) Uani 1.000000 . .
H19 H 0.5332(8) 0.6554(4) 0.6166(4) 0.0194(17) Uiso 1.000000 R .
C8 C 0.8679(10) 0.6966(4) 0.9066(4) 0.0208(15) Uani 1.000000 . .
C3 C 0.9852(16) 0.6260(6) 1.0228(6) 0.066(3) Uani 1.000000 . .
H3aa H 0.8765(16) 0.5808(6) 0.9927(6) 0.079(4) Uiso 0.55(2) R 1
H3ab H 1.0923(16) 0.5988(6) 0.9970(6) 0.079(4) Uiso 0.55(2) R 1
H3bc H 0.8652(16) 0.6001(6) 1.0310(6) 0.079(4) Uiso 0.45(2) R 2
H3bd H 1.0263(16) 0.5803(6) 0.9687(6) 0.079(4) Uiso 0.45(2) R 2
C16 C 0.6166(8) 0.3627(4) 0.5491(4) 0.0165(14) Uani 1.000000 . .
C11 C 0.6732(8) 0.4153(4) 0.6406(4) 0.0155(14) Uani 1.000000 . .
C12 C 0.7338(9) 0.3695(5) 0.6898(5) 0.0240(16) Uani 1.000000 . .
H12 H 0.7682(9) 0.4025(5) 0.7509(5) 0.029(2) Uiso 1.000000 R .
C13 C 0.7416(9) 0.2737(5) 0.6457(5) 0.0230(16) Uani 1.000000 . .
H13 H 0.7811(9) 0.2425(5) 0.6782(5) 0.0276(19) Uiso 1.000000 R .
C14 C 0.6927(9) 0.2236(5) 0.5553(5) 0.0226(16) Uani 1.000000 . .
H14 H 0.7045(9) 0.1600(5) 0.5274(5) 0.0271(19) Uiso 1.000000 R .
C15 C 0.6257(9) 0.2667(5) 0.5048(5) 0.0204(15) Uani 1.000000 . .
H15 H 0.5885(9) 0.2327(5) 0.4441(5) 0.0245(18) Uiso 1.000000 R .
B1 B 0.3061(14) 0.8782(7) 0.7372(8) 0.046(3) Uani 1.000000 . .
C6 C 0.5687(15) 0.8693(8) 1.0100(8) 0.078(3) Uani 1.000000 . .
H6aa H 0.5624(15) 0.8020(8) 0.9804(8) 0.117(5) Uiso 0.71(2) R 1
H6ab H 0.6399(15) 0.8931(8) 1.0668(8) 0.117(5) Uiso 0.71(2) R 1
H6ac H 0.4472(15) 0.8853(8) 1.0192(8) 0.117(5) Uiso 0.71(2) R 1
H6bd H 0.4849(15) 0.8875(8) 0.9767(8) 0.117(5) Uiso 0.29(2) R 2
H6be H 0.5701(15) 0.8026(8) 0.9798(8) 0.117(5) Uiso 0.29(2) R 2
H6bf H 0.5305(15) 0.8851(8) 1.0689(8) 0.117(5) Uiso 0.29(2) R 2
F5 F 0.505(2) 0.6639(8) 1.0347(8) 0.096(5) Uani 0.500000 . .
C36 C 0.375(3) 0.1224(13) 0.6993(11) 0.022(5) Uani 0.49(3) . 1
H36a H 0.457(3) 0.0870(13) 0.7150(11) 0.027(6) Uiso 0.49(3) R 1
H36b H 0.444(3) 0.1828(13) 0.7102(11) 0.027(6) Uiso 0.49(3) R 1
C5 C 0.650(2) 0.9082(9) 0.9578(10) 0.054(6) Uani 0.71(2) . 1
H5a H 0.656(2) 0.9761(9) 0.9890(10) 0.065(7) Uiso 0.71(2) R 1
H5b H 0.570(2) 0.8873(9) 0.9029(10) 0.065(7) Uiso 0.71(2) R 1
F6 F 0.621(2) 0.6446(8) 1.1443(8) 0.108(6) Uani 0.500000 . .
C1 C 0.999(4) 0.6553(14) 1.1274(12) 0.059(6) Uani 0.55(2) . 1
H1a H 1.105(4) 0.7010(14) 1.1563(12) 0.089(9) Uiso 0.55(2) R 1
H1b H 0.891(4) 0.6819(14) 1.1512(12) 0.089(9) Uiso 0.55(2) R 1
H1c H 1.006(4) 0.6006(14) 1.1378(12) 0.089(9) Uiso 0.55(2) R 1
F8 F 0.581(2) 0.5184(16) 1.0048(14) 0.129(7) Uani 0.500000 . .
F7 F 0.350(2) 0.5697(12) 1.0855(14) 0.135(7) Uani 0.500000 . .
B2 B 0.517(3) 0.6059(17) 1.0735(15) 0.050(6) Uani 0.500000 . .
C4 C 0.745(3) 0.9172(18) 1.0167(18) 0.034(10) Uani 0.29(2) . 2
H4a H 0.814(3) 0.9172(18) 1.0679(18) 0.040(12) Uiso 0.29(2) R 2
H4b H 0.732(3) 0.9822(18) 1.0317(18) 0.040(12) Uiso 0.29(2) R 2
C38 C 0.219(3) 0.1388(15) 0.7597(16) 0.041(6) Uani 0.49(3) . 1
H38a H 0.129(3) 0.1664(15) 0.7394(16) 0.062(9) Uiso 0.49(3) R 1
H38b H 0.163(3) 0.0798(15) 0.7573(16) 0.062(9) Uiso 0.49(3) R 1
H38c H 0.266(3) 0.1806(15) 0.8201(16) 0.062(9) Uiso 0.49(3) R 1
C35 C 0.252(3) 0.1083(13) 0.6990(14) 0.043(7) Uani 0.51(3) . 2
H35a H 0.150(3) 0.1439(13) 0.7081(14) 0.052(9) Uiso 0.51(3) R 2
H35b H 0.221(3) 0.0579(13) 0.7169(14) 0.052(9) Uiso 0.51(3) R 2
C37 C 0.423(2) 0.1721(16) 0.7546(18) 0.047(7) Uani 0.51(3) . 2
H37a H 0.528(2) 0.1408(16) 0.7354(18) 0.070(10) Uiso 0.51(3) R 2
H37b H 0.436(2) 0.2294(16) 0.7472(18) 0.070(10) Uiso 0.51(3) R 2
H37c H 0.412(2) 0.1864(16) 0.8166(18) 0.070(10) Uiso 0.51(3) R 2
C2 C 1.122(4) 0.6473(18) 1.1046(17) 0.059(6) Uani 0.45(2) . 2
H2a H 1.222(4) 0.6943(18) 1.1087(17) 0.089(9) Uiso 0.45(2) R 2
H2b H 1.061(4) 0.6702(18) 1.1582(17) 0.089(9) Uiso 0.45(2) R 2
H2c H 1.170(4) 0.5909(18) 1.0975(17) 0.089(9) Uiso 0.45(2) R 2

loop_
_atom_site_aniso_label
_atom_site_aniso_U_11
_atom_site_aniso_U_22
_atom_site_aniso_U_33
_atom_site_aniso_U_12
_atom_site_aniso_U_13
_atom_site_aniso_U_23
S5 0.0382(12) 0.0189(9) 0.0284(11) 0.0114(8) 0.0021(9) 0.0091(8)
S7 0.0241(10) 0.0169(9) 0.0226(10) 0.0050(7) -0.0043(7) 0.0091(8)
S8 0.0311(11) 0.0251(9) 0.0236(10) 0.0120(8) 0.0054(8) 0.0155(8)
S6 0.0621(15) 0.0259(10) 0.0315(12) 0.0210(10) 0.0075(10) 0.0190(9)
S2 0.0469(13) 0.0191(9) 0.0298(11) 0.0015(9) -0.0068(9) 0.0059(8)
S3 0.0252(10) 0.0201(9) 0.0211(10) 0.0033(7) -0.0029(7) 0.0105(8)
S4 0.0289(10) 0.0201(9) 0.0156(9) 0.0011(7) -0.0049(7) 0.0079(8)
S1 0.0717(16) 0.0264(10) 0.0187(11) 0.0046(10) -0.0136(10) 0.0071(9)
F1 0.046(4) 0.054(4) 0.158(6) 0.011(3) -0.017(4) 0.060(4)
F2 0.041(3) 0.034(2) 0.055(3) 0.017(2) 0.011(2) 0.018(2)
F3 0.153(7) 0.083(5) 0.095(5) 0.058(5) 0.043(5) 0.063(4)
F4 0.134(7) 0.066(5) 0.146(8) 0.045(5) -0.054(6) -0.054(5)
C34 0.088(8) 0.054(6) 0.045(6) 0.042(6) 0.013(5) 0.022(5)
C33 0.046(5) 0.019(4) 0.038(5) 0.011(4) 0.005(4) 0.015(4)
C32 0.018(4) 0.017(3) 0.029(4) 0.002(3) -0.000(3) 0.011(3)
C30 0.019(4) 0.015(3) 0.019(4) 0.004(3) 0.002(3) 0.011(3)
C26 0.011(3) 0.019(3) 0.016(4) 0.004(3) 0.001(3) 0.007(3)
C27 0.009(3) 0.015(3) 0.019(4) 0.004(3) 0.004(3) 0.011(3)
C28 0.007(3) 0.015(3) 0.018(4) 0.003(3) 0.005(3) 0.007(3)
C29 0.010(3) 0.010(3) 0.012(3) 0.002(3) -0.000(3) 0.000(3)
C31 0.026(4) 0.022(4) 0.033(4) 0.001(3) -0.001(3) 0.021(3)
C24 0.010(3) 0.020(3) 0.022(4) 0.004(3) 0.001(3) 0.009(3)
C25 0.023(4) 0.027(4) 0.022(4) 0.009(3) 0.004(3) 0.015(3)
C20 0.019(4) 0.050(5) 0.019(4) 0.014(4) -0.001(3) 0.014(4)
C21 0.027(4) 0.032(4) 0.016(4) 0.001(3) -0.007(3) 0.003(3)
C22 0.016(4) 0.015(3) 0.025(4) 0.001(3) 0.002(3) 0.004(3)
C23 0.013(3) 0.024(4) 0.016(4) 0.004(3) 0.003(3) 0.011(3)
C7 0.025(4) 0.017(3) 0.016(4) 0.008(3) 0.003(3) 0.001(3)
C9 0.009(3) 0.022(3) 0.019(4) 0.003(3) 0.003(3) 0.013(3)
C10 0.014(4) 0.016(3) 0.018(4) -0.005(3) -0.000(3) 0.007(3)
C18 0.006(3) 0.020(3) 0.018(4) 0.001(3) 0.001(3) 0.010(3)
C17 0.008(3) 0.018(3) 0.022(4) 0.001(3) 0.000(3) 0.014(3)
C19 0.015(4) 0.013(3) 0.019(4) -0.001(3) 0.001(3) 0.006(3)
C8 0.033(4) 0.016(3) 0.011(4) 0.004(3) -0.002(3) 0.003(3)
C3 0.122(10) 0.038(5) 0.033(5) 0.004(5) -0.034(6) 0.015(4)
C16 0.012(3) 0.015(3) 0.026(4) 0.002(3) 0.003(3) 0.012(3)
C11 0.016(4) 0.012(3) 0.019(4) -0.005(3) 0.001(3) 0.008(3)
C12 0.023(4) 0.022(4) 0.028(4) -0.004(3) -0.010(3) 0.014(3)
C13 0.018(4) 0.030(4) 0.031(4) 0.005(3) 0.000(3) 0.022(4)
C14 0.017(4) 0.019(4) 0.035(4) 0.005(3) -0.000(3) 0.014(3)
C15 0.017(4) 0.023(4) 0.022(4) 0.005(3) -0.001(3) 0.010(3)
B1 0.036(6) 0.022(5) 0.060(7) -0.004(4) -0.006(5) 0.000(5)
C6 0.052(7) 0.065(7) 0.090(9) 0.012(6) 0.017(6) 0.007(7)
F5 0.163(14) 0.063(8) 0.066(8) -0.031(8) -0.042(8) 0.048(7)
C36 0.022(11) 0.023(11) 0.029(11) 0.001(9) -0.004(10) 0.019(9)
C5 0.090(13) 0.042(8) 0.050(10) 0.037(8) 0.031(9) 0.029(7)
F6 0.202(16) 0.059(8) 0.051(8) -0.016(9) -0.074(9) 0.028(7)
C1 0.089(16) 0.048(8) 0.039(10) 0.001(12) -0.034(11) 0.023(7)
F8 0.112(16) 0.176(19) 0.126(14) 0.019(16) 0.042(15) 0.089(15)
F7 0.104(13) 0.105(12) 0.21(2) 0.017(10) 0.089(13) 0.075(14)
B2 0.048(14) 0.068(15) 0.036(13) 0.008(12) 0.013(11) 0.024(12)
C4 0.023(17) 0.049(18) 0.037(19) 0.014(13) 0.009(13) 0.023(15)
C38 0.048(13) 0.052(13) 0.038(14) 0.009(9) 0.017(10) 0.033(12)
C35 0.024(12) 0.054(13) 0.08(2) 0.009(11) 0.005(13) 0.060(14)
C37 0.038(12) 0.046(14) 0.069(18) 0.012(10) 0.004(11) 0.036(14)
C2 0.089(16) 0.048(8) 0.039(10) 0.001(12) -0.034(11) 0.023(7)

loop_
_atom_type_symbol
_atom_type_scat_dispersion_real
_atom_type_scat_dispersion_imag
_atom_type_scat_Cromer_Mann_a1
_atom_type_scat_Cromer_Mann_a2
_atom_type_scat_Cromer_Mann_a3
_atom_type_scat_Cromer_Mann_a4
_atom_type_scat_Cromer_Mann_b1
_atom_type_scat_Cromer_Mann_b2
_atom_type_scat_Cromer_Mann_b3
_atom_type_scat_Cromer_Mann_b4
_atom_type_scat_Cromer_Mann_c
_atom_type_scat_source
_atom_type_scat_dispersion_source
H 0.00000 0.00000 0.49300 0.32291 0.14019 0.04081 10.51090 26.12570 3.14236 57.79970 0.0030380000826 'International Tables Volume C Table 6.1.1.4 (pp. 500-502)' 'Henke, Gullikson and Davis, At. Data and Nucl. Data Tables, 1993, 54, 2'
C 0.00347 0.00161 2.31000 1.02000 1.58860 0.86500 20.84390 10.20750 0.56870 51.65120 0.215599998832 'International Tables Volume C Table 6.1.1.4 (pp. 500-502)' 'Henke, Gullikson and Davis, At. Data and Nucl. Data Tables, 1993, 54, 2'
B 0.00141 0.00067 2.05450 1.33260 1.09790 0.70680 23.21850 1.02100 60.34980 0.14030 -0.193200007081 'International Tables Volume C Table 6.1.1.4 (pp. 500-502)' 'Henke, Gullikson and Davis, At. Data and Nucl. Data Tables, 1993, 54, 2'
S 0.12424 0.12443 6.90530 5.20340 1.43790 1.58630 1.46790 22.21510 0.25360 56.17200 0.866900026798 'International Tables Volume C Table 6.1.1.4 (pp. 500-502)' 'Henke, Gullikson and Davis, At. Data and Nucl. Data Tables, 1993, 54, 2'
F 0.01794 0.01033 3.53920 2.64120 1.51700 1.02430 10.28250 4.29440 0.26150 26.14760 0.277599990368 'International Tables Volume C Table 6.1.1.4 (pp. 500-502)' 'Henke, Gullikson and Davis, At. Data and Nucl. Data Tables, 1993, 54, 2'

loop_
_geom_angle_atom_site_label_1
_geom_angle_atom_site_label_2
_geom_angle_atom_site_label_3
_geom_angle
_geom_angle_site_symmetry_1
_geom_angle_site_symmetry_3
C32 S5 C33 102.4(3) . .
C30 S7 C32 97.7(3) . .
C31 S8 C30 97.3(3) . .
C9 S3 C7 97.7(3) . .
C8 S4 C9 97.2(3) . .
C3 S1 C8 102.6(3) . .
H34b C34 H34a 109.5 . .
H34c C34 H34a 109.5 . .
H34c C34 H34b 109.5 . .
C33 C34 H34a 109.5 . .
C33 C34 H34b 109.5 . .
C33 C34 H34c 109.4 . .
C34 C33 S5 107.5(5) . .
H33a C33 S5 110.2(3) . .
H33a C33 C34 110.2(5) . .
H33b C33 S5 110.2(3) . .
H33b C33 C34 110.2(5) . .
H33b C33 H33a 108.5 . .
S7 C32 S5 122.5(4) . .
C31 C32 S5 122.5(5) . .
C31 C32 S7 115.0(5) . .
S8 C30 S7 113.6(3) . .
C26 C30 S7 124.2(5) . .
C26 C30 S8 122.2(5) . .
C27 C26 C30 127.2(6) . .
C24 C26 C30 125.6(5) . .
C24 C26 C27 107.2(5) . .
C28 C27 C26 108.2(5) . .
C29 C27 C26 131.6(6) . .
C29 C27 C28 120.2(5) . .
C29 C28 C27 121.9(6) 2_566 .
C23 C28 C27 108.5(5) . .
C23 C28 C29 129.6(6) . 2_566
C28 C29 C27 117.9(5) 2_566 .
H29 C29 C27 121.1(3) . .
H29 C29 C28 121.1(4) . 2_566
S6 C31 S8 122.1(4) . .
C32 C31 S8 116.2(5) . .
C32 C31 S6 121.6(5) . .
C25 C24 C26 132.5(6) . .
C23 C24 C26 107.8(5) . .
C23 C24 C25 119.6(6) . .
H25 C25 C24 120.6(4) . .
C20 C25 C24 118.9(6) . .
C20 C25 H25 120.6(4) . .
H20 C20 C25 119.2(4) . .
C21 C20 C25 121.6(6) . .
C21 C20 H20 119.2(4) . .
H21 C21 C20 119.6(4) . .
C22 C21 C20 120.7(7) . .
C22 C21 H21 119.6(4) . .
H22 C22 C21 121.0(4) . .
C23 C22 C21 118.1(6) . .
C23 C22 H22 121.0(4) . .
C24 C23 C28 108.2(5) . .
C22 C23 C28 130.6(5) . .
C22 C23 C24 121.1(6) . .
S3 C7 S2 118.9(4) . .
C8 C7 S2 125.8(5) . .
C8 C7 S3 115.3(5) . .
S4 C9 S3 113.3(4) . .
C10 C9 S3 125.1(4) . .
C10 C9 S4 121.5(5) . .
C18 C10 C9 125.5(6) . .
C11 C10 C9 127.7(5) . .
C11 C10 C18 106.4(5) . .
C17 C18 C10 108.9(5) . .
C19 C18 C10 131.5(6) . .
C19 C18 C17 119.6(5) . .
C19 C17 C18 123.7(5) 2_666 .
C16 C17 C18 107.4(5) . .
C16 C17 C19 128.9(6) . 2_666
C17 C19 C18 116.6(6) 2_666 .
H19 C19 C18 121.7(4) . .
H19 C19 C17 121.7(3) . 2_666
S1 C8 S4 121.7(3) . .
C7 C8 S4 116.5(5) . .
C7 C8 S1 121.8(5) . .
H3ab C3 H3aa 108.9 . .
H3bd C3 H3bc 108.4 . .
C1 C3 H3aa 110.9(10) . .
C1 C3 H3ab 110.9(11) . .
C2 C3 H3bc 110.1(13) . .
C2 C3 H3bd 110.1(13) . .
C11 C16 C17 108.4(5) . .
C15 C16 C17 129.4(6) . .
C15 C16 C11 122.2(5) . .
C16 C11 C10 108.8(5) . .
C12 C11 C10 132.1(6) . .
C12 C11 C16 119.1(6) . .
H12 C12 C11 120.7(4) . .
C13 C12 C11 118.6(6) . .
C13 C12 H12 120.7(4) . .
H13 C13 C12 119.1(4) . .
C14 C13 C12 121.8(6) . .
C14 C13 H13 119.1(4) . .
H14 C14 C13 119.5(4) . .
C15 C14 C13 121.0(6) . .
C15 C14 H14 119.5(4) . .
C14 C15 C16 117.3(6) . .
H15 C15 C16 121.4(4) . .
H15 C15 C14 121.4(4) . .
F2 B1 F1 110.2(7) . .
F3 B1 F1 99.0(8) . .
F3 B1 F2 106.3(8) . .
F4 B1 F1 122.4(11) . .
F4 B1 F2 114.9(9) . .
F4 B1 F3 100.7(9) . .
H6ab C6 H6aa 109.5 . .
H6ac C6 H6aa 109.5 . .
H6ac C6 H6ab 109.5 . .
H6be C6 H6bd 109.5 . .
H6bf C6 H6bd 109.5 . .
H6bf C6 H6be 109.5 . .
C5 C6 H6aa 109.2(7) . .
C5 C6 H6ab 109.7(9) . .
C5 C6 H6ac 109.5(7) . .
C4 C6 H6bd 109.4(13) . .
C4 C6 H6be 109.5(11) . .
C4 C6 H6bf 109.5(12) . .
H36b C36 H36a 107.71612113(2) . .
C38 C36 H36a 108.9(9) . .
C38 C36 H36b 108.9(11) . .
C6 C5 S2 116.7(9) . .
H5b C5 H5a 107.3 . .
H1b C1 H1a 109.5 . .
H1c C1 H1a 109.5 . .
H1c C1 H1b 109.5 . .
B2 F8 F7 169.2(16) . 2_667
B2 F8 F7 44.3(11) 2_667 2_667
B2 F7 F8 74.5(14) . 2_667
F6 B2 F5 111.1(19) . .
F8 B2 F5 106.5(17) . .
F8 B2 F5 111.2(15) 2_667 .
F8 B2 F6 135.9(18) 2_667 .
F8 B2 F6 113.3(19) . .
F7 B2 F5 111.9(19) . .
F7 B2 F6 112.5(19) . .
F7 B2 F8 101.0(18) . .
F7 B2 F8 61.2(13) . 2_667
C6 C4 S2 121.9(18) . .
H4b C4 H4a 106.7 . .
H38a C38 C36 109.4 . .
H38b C38 C36 109.5 . .
H38b C38 H38a 109.5 . .
H38c C38 C36 109.6 . .
H38c C38 H38a 109.5 . .
H38c C38 H38b 109.5 . .
H35b C35 H35a 108.32979383(4) . .
C37 C35 H35a 109.9(12) . .
C37 C35 H35b 109.9(9) . .
H37a C37 C35 109.4 . .
H37b C37 C35 109.5 . .
H37b C37 H37a 109.5 . .
H37c C37 C35 109.5 . .
H37c C37 H37a 109.5 . .
H37c C37 H37b 109.5 . .
H2b C2 H2a 109.5 . .
H2c C2 H2a 109.5 . .
H2c C2 H2b 109.5 . .

loop_
_geom_bond_atom_site_label_1
_geom_bond_atom_site_label_2
_geom_bond_distance
_geom_bond_site_symmetry_2
S5 C33 1.813(7) .
S5 C32 1.725(7) .
S7 C32 1.722(6) .
S7 C30 1.696(7) .
S8 C30 1.718(6) .
S8 C31 1.704(7) .
S6 C31 1.743(6) .
S6 C36 1.834(18) .
S6 C35 1.85(2) .
S2 C7 1.742(7) .
S2 C5 1.891(13) .
S2 C4 1.78(2) .
S3 C7 1.732(7) .
S3 C9 1.710(6) .
S4 C9 1.733(6) .
S4 C8 1.716(7) .
S1 C8 1.737(6) .
S1 C3 1.802(8) .
F1 B1 1.345(11) .
F2 B1 1.387(11) .
F3 B1 1.482(13) .
F4 B1 1.252(11) .
C34 H34a 0.9600 .
C34 H34b 0.9600 .
C34 H34c 0.9600 .
C34 C33 1.495(11) .
C33 H33a 0.9700 .
C33 H33b 0.9700 .
C32 C31 1.375(9) .
C30 C26 1.396(8) .
C26 C27 1.441(8) .
C26 C24 1.503(9) .
C27 C28 1.434(8) .
C27 C29 1.396(8) .
C28 C29 1.372(8) 2_566
C28 C23 1.474(8) .
C29 H29 0.9300 .
C24 C25 1.380(9) .
C24 C23 1.409(8) .
C25 H25 0.9300 .
C25 C20 1.367(10) .
C20 H20 0.9300 .
C20 C21 1.377(10) .
C21 H21 0.9300 .
C21 C22 1.386(9) .
C22 H22 0.9300 .
C22 C23 1.376(9) .
C7 C8 1.373(8) .
C9 C10 1.385(9) .
C10 C18 1.455(8) .
C10 C11 1.474(8) .
C18 C17 1.427(9) .
C18 C19 1.425(8) .
C17 C19 1.370(8) 2_666
C17 C16 1.475(8) .
C19 H19 0.9300 .
C3 H3aa 0.9700 .
C3 H3ab 0.9700 .
C3 H3bc 0.9700 .
C3 H3bd 0.9700 .
C3 C1 1.587(18) .
C3 C2 1.55(2) .
C16 C11 1.403(9) .
C16 C15 1.392(9) .
C11 C12 1.393(8) .
C12 H12 0.9300 .
C12 C13 1.388(9) .
C13 H13 0.9300 .
C13 C14 1.375(9) .
C14 H14 0.9300 .
C14 C15 1.392(8) .
C15 H15 0.9300 .
C6 H6aa 0.9600 .
C6 H6ab 0.9599 .
C6 H6ac 0.9600 .
C6 H6bd 0.9601 .
C6 H6be 0.9601 .
C6 H6bf 0.9600 .
C6 C5 1.373(14) .
C6 C4 1.41(2) .
F5 B2 1.34(2) .
C36 H36a 0.9700 .
C36 H36b 0.9700 .
C36 C38 1.52(2) .
C5 H5a 0.9700 .
C5 H5b 0.9700 .
F6 B2 1.24(2) .
C1 H1a 0.9600 .
C1 H1b 0.9600 .
C1 H1c 0.9600 .
F8 F8 1.23(3) 2_667
F8 F7 1.70(3) 2_667
F8 B2 1.88(3) 2_667
F8 B2 1.51(3) .
F7 B2 1.36(3) .
F7 H2c 1.41(4) 1_455
C4 H4a 0.9700 .
C4 H4b 0.9700 .
C38 H38a 0.9599 .
C38 H38b 0.9600 .
C38 H38c 0.9600 .
C35 H35a 0.9700 .
C35 H35b 0.9700 .
C35 C37 1.51(3) .
C37 H37a 0.9601 .
C37 H37b 0.9600 .
C37 H37c 0.9600 .
C2 H2a 0.9600 .
C2 H2b 0.9600 .
C2 H2c 0.9600 .

loop_
_restr_equal_distance_atom_site_label_1
_restr_equal_distance_atom_site_label_2
_restr_equal_distance_site_symmetry_2
_restr_equal_distance_class_id
S6 C36 1 1
S6 C35 1 1
S2 C5 1 2
S2 C4 1 2
C3 C1 1 4
C5 C6 1 5
C4 C6 1 5
C38 C36 1 3
C37 C35 1 3
C2 C3 1 4

loop_
_restr_equal_distance_class_class_id
_restr_equal_distance_class_target_weight_param
_restr_equal_distance_class_average
_restr_equal_distance_class_esd
_restr_equal_distance_class_diff_max
1 0.0200 1.8423 0.0078 0.0078
2 0.0200 1.8363 0.0549 0.0549
3 0.0200 1.5176 0.0070 0.0070
4 0.0200 1.5690 0.0178 0.0178
5 0.0200 1.3891 0.0160 0.0160
